data_7043604
loop_
_publ_author_name
'Ruiz, Javier'
'Garc\'ia, Luc\'ia'
'Vivanco, Maril\'in'
'Sol, Daniel'
'Garcia-Granda, Santiago'

_publ_section_title
;
 Half-sandwich iron(II) complexes with protic acyclic diaminocarbene
 ligands: synthesis, deprotonation and metalation reactions
;
_journal_name_full 'Dalton Trans.'
_journal_paper_doi 10.1039/C7DT02049J
_journal_year 2017
_chemical_formula_sum 'C44 H49 F6 Fe N4 O P Ru'
_chemical_formula_weight 951.76
_space_group_crystal_system triclinic
_space_group_IT_number 2
_space_group_name_Hall '-P 1'
_space_group_name_H-M_alt 'P -1'
_symmetry_space_group_name_Hall '-P 1'
_symmetry_space_group_name_H-M 'P -1'
_atom_sites_solution_hydrogens geom
_audit_creation_method SHELXL-2014/7
_audit_update_record
;
2017-07-05 deposited with the CCDC.
2017-07-13 downloaded from the CCDC.
;
_cell_angle_alpha 102.774(8)
_cell_angle_beta 99.633(7)
_cell_angle_gamma 92.700(7)
_cell_formula_units_Z 2
_cell_length_a 10.2798(9)
_cell_length_b 12.5670(10)
_cell_length_c 16.933(2)
_cell_measurement_reflns_used 2857
_cell_measurement_temperature 120.0(1)
_cell_measurement_theta_max 71
_cell_measurement_theta_min 4
_cell_volume 2095.2(4)
_computing_cell_refinement
;
CrysAlisPro, Agilent Technologies,
Version 1.171.35.19 (release 27-10-2011 CrysAlis171 .NET)
(compiled Oct 27 2011,15:02:11)
;
_computing_data_collection
;
CrysAlisPro, Agilent Technologies,
Version 1.171.35.19 (release 27-10-2011 CrysAlis171 .NET)
(compiled Oct 27 2011,15:02:11)
;
_computing_data_reduction
;
CrysAlisPro, Agilent Technologies,
Version 1.171.35.19 (release 27-10-2011 CrysAlis171 .NET)
(compiled Oct 27 2011,15:02:11)
;
_computing_molecular_graphics 'Ortep-3 (Farrugia, 2012)'
_computing_publication_material 'WINGX Publications Routines (Farrugia, 2012)'
_computing_structure_refinement 'SHELXL-2014/7 (Sheldrick, 2014)'
_computing_structure_solution 'SIR2011 (Burla et al., 2007)'
_diffrn_ambient_temperature 120.0(1)
_diffrn_detector_area_resol_mean 10.2673
_diffrn_measured_fraction_theta_full 0.995
_diffrn_measured_fraction_theta_max 0.969
_diffrn_measurement_device_type 'Xcalibur, Ruby, Gemini'
_diffrn_measurement_method '\w scans'
_diffrn_radiation_type CuK\a
_diffrn_radiation_wavelength 1.5418
_diffrn_reflns_av_R_equivalents 0.0937
_diffrn_reflns_av_unetI/netI 0.1509
_diffrn_reflns_Laue_measured_fraction_full 0.995
_diffrn_reflns_Laue_measured_fraction_max 0.969
_diffrn_reflns_limit_h_max 12
_diffrn_reflns_limit_h_min -12
_diffrn_reflns_limit_k_max 15
_diffrn_reflns_limit_k_min -12
_diffrn_reflns_limit_l_max 20
_diffrn_reflns_limit_l_min -20
_diffrn_reflns_number 14713
_diffrn_reflns_point_group_measured_fraction_full 0.995
_diffrn_reflns_point_group_measured_fraction_max 0.969
_diffrn_reflns_theta_full 67.680
_diffrn_reflns_theta_max 70.745
_diffrn_reflns_theta_min 3.620
_diffrn_source 'Enhance (Cu) X-ray Source'
_exptl_absorpt_coefficient_mu 6.620
_exptl_absorpt_correction_T_max 0.879
_exptl_absorpt_correction_T_min 0.768
_exptl_absorpt_correction_type refdelf
_exptl_absorpt_process_details
;
Parkin S,Moezzi B & Hope H, (1995) J. Appl. Cryst. 28, 53-56
Cubic fit to sin(theta)/lambda - 24 parameters
;
_exptl_crystal_colour Orange
_exptl_crystal_density_diffrn 1.509
_exptl_crystal_description Prismatic
_exptl_crystal_F_000 976
_exptl_crystal_size_max 0.07
_exptl_crystal_size_mid 0.04
_exptl_crystal_size_min 0.02
_refine_diff_density_max 0.694
_refine_diff_density_min -0.724
_refine_diff_density_rms 0.098
_refine_ls_extinction_method none
_refine_ls_goodness_of_fit_ref 0.892
_refine_ls_hydrogen_treatment constr
_refine_ls_matrix_type full
_refine_ls_number_parameters 533
_refine_ls_number_reflns 7815
_refine_ls_number_restraints 0
_refine_ls_restrained_S_all 0.892
_refine_ls_R_factor_all 0.0938
_refine_ls_R_factor_gt 0.0539
_refine_ls_shift/su_max 0.001
_refine_ls_shift/su_mean 0.000
_refine_ls_structure_factor_coef Fsqd
_refine_ls_weighting_details 'w=1/[\s^2^(Fo^2^)] where P=(Fo^2^+2Fc^2^)/3'
_refine_ls_weighting_scheme calc
_refine_ls_wR_factor_gt 0.1085
_refine_ls_wR_factor_ref 0.1298
_reflns_Friedel_coverage 0.000
_reflns_number_gt 5226
_reflns_number_total 7815
_reflns_threshold_expression 'I > 2\s(I)'
_cod_data_source_file c7dt02049j2.cif
_cod_data_source_block shelx
_cod_database_code 7043604
_shelx_shelxl_version_number 2014/7
_shelx_space_group_comment
;
The symmetry employed for this shelxl refinement is uniquely defined
by the following loop, which should always be used as a source of
symmetry information in preference to the above space-group names.
They are only intended as comments.
;

loop_
_space_group_symop_operation_xyz
'x, y, z'
'-x, -y, -z'

loop_
_atom_site_label
_atom_site_type_symbol
_atom_site_fract_x
_atom_site_fract_y
_atom_site_fract_z
_atom_site_U_iso_or_equiv
_atom_site_adp_type
_atom_site_occupancy
_atom_site_site_symmetry_order
_atom_site_calc_flag
_atom_site_refinement_flags_posn
_atom_site_refinement_flags_adp
Fe1 Fe 0.04618(9) 0.42220(7) 0.78388(6) 0.0282(2) Uani 1 1 d . .
Ru1 Ru 0.35817(5) 0.17923(3) 0.81633(3) 0.02674(12) Uani 1 1 d . .
N1 N 0.3100(5) 0.3356(4) 0.8103(3) 0.0309(11) Uani 1 1 d . .
N2 N 0.1590(5) 0.2101(4) 0.8032(3) 0.0286(10) Uani 1 1 d . .
N3 N 0.1154(5) 0.4328(4) 0.6209(3) 0.0349(11) Uani 1 1 d . .
N4 N 0.3514(5) 0.1357(4) 0.6282(3) 0.0333(11) Uani 1 1 d . .
O1 O -0.1784(5) 0.2644(4) 0.7041(3) 0.0463(11) Uani 1 1 d . .
C1 C 0.1802(6) 0.3166(4) 0.8009(4) 0.0310(13) Uani 1 1 d . .
C2 C 0.0112(7) 0.5902(5) 0.8085(5) 0.0434(17) Uani 1 1 d . .
H2 H -0.0062 0.6309 0.7689 0.052 Uiso 1 1 calc R U
C3 C 0.1386(7) 0.5771(5) 0.8526(4) 0.0402(15) Uani 1 1 d . .
H3 H 0.2192 0.6088 0.8471 0.048 Uiso 1 1 calc R U
C4 C 0.1204(7) 0.5074(5) 0.9062(4) 0.0403(15) Uani 1 1 d . .
H4 H 0.1870 0.4852 0.9418 0.048 Uiso 1 1 calc R U
C5 C -0.0167(7) 0.4779(5) 0.8959(4) 0.0375(14) Uani 1 1 d . .
H5 H -0.0560 0.4323 0.9234 0.045 Uiso 1 1 calc R U
C6 C -0.0838(7) 0.5292(5) 0.8369(4) 0.0411(15) Uani 1 1 d . .
H6 H -0.1751 0.5240 0.8194 0.049 Uiso 1 1 calc R U
C7 C -0.0850(6) 0.3225(5) 0.7369(4) 0.0342(13) Uani 1 1 d . .
C8 C 0.3867(6) 0.4304(5) 0.8019(4) 0.0377(14) Uani 1 1 d . .
H8A H 0.4097 0.4815 0.8544 0.057 Uiso 1 1 calc R U
H8B H 0.3354 0.4646 0.7632 0.057 Uiso 1 1 calc R U
H8C H 0.4660 0.4082 0.7825 0.057 Uiso 1 1 calc R U
C9 C 0.0913(6) 0.4267(5) 0.6851(4) 0.0327(13) Uani 1 1 d . .
C10 C 0.1492(6) 0.4461(5) 0.5473(4) 0.0341(13) Uani 1 1 d . .
C11 C 0.1243(6) 0.3558(5) 0.4797(4) 0.0379(14) Uani 1 1 d . .
C12 C 0.1614(7) 0.3702(6) 0.4074(4) 0.0469(17) Uani 1 1 d . .
H12 H 0.1470 0.3118 0.3614 0.056 Uiso 1 1 calc R U
C13 C 0.2192(8) 0.4691(6) 0.4022(5) 0.0502(18) Uani 1 1 d . .
H13 H 0.2442 0.4770 0.3534 0.060 Uiso 1 1 calc R U
C14 C 0.2398(7) 0.5563(6) 0.4703(4) 0.0441(16) Uani 1 1 d . .
H14 H 0.2773 0.6231 0.4660 0.053 Uiso 1 1 calc R U
C15 C 0.2065(6) 0.5475(5) 0.5444(4) 0.0346(13) Uani 1 1 d . .
C16 C 0.2334(7) 0.6405(5) 0.6202(5) 0.0478(17) Uani 1 1 d . .
H16A H 0.1513 0.6588 0.6376 0.072 Uiso 1 1 calc R U
H16B H 0.2752 0.7032 0.6078 0.072 Uiso 1 1 calc R U
H16C H 0.2907 0.6185 0.6636 0.072 Uiso 1 1 calc R U
C17 C 0.0586(8) 0.2488(6) 0.4870(5) 0.0513(18) Uani 1 1 d . .
H17A H 0.1133 0.2211 0.5283 0.077 Uiso 1 1 calc R U
H17B H 0.0470 0.1966 0.4351 0.077 Uiso 1 1 calc R U
H17C H -0.0262 0.2610 0.5024 0.077 Uiso 1 1 calc R U
C18 C 0.0519(5) 0.1483(4) 0.8178(4) 0.0270(12) Uani 1 1 d . .
C19 C -0.0131(6) 0.0621(4) 0.7519(4) 0.0327(13) Uani 1 1 d . .
C20 C -0.1034(6) -0.0119(5) 0.7686(5) 0.0422(16) Uani 1 1 d . .
H20 H -0.1445 -0.0703 0.7265 0.051 Uiso 1 1 calc R U
C21 C -0.1334(7) -0.0011(6) 0.8455(5) 0.0497(19) Uani 1 1 d . .
H21 H -0.1935 -0.0519 0.8555 0.060 Uiso 1 1 calc R U
C22 C -0.0735(7) 0.0861(5) 0.9083(5) 0.0435(16) Uani 1 1 d . .
H22 H -0.0962 0.0943 0.9600 0.052 Uiso 1 1 calc R U
C23 C 0.0195(6) 0.1617(5) 0.8962(4) 0.0312(13) Uani 1 1 d . .
C24 C 0.0864(6) 0.2502(5) 0.9694(4) 0.0359(14) Uani 1 1 d . .
H24A H 0.1547 0.2914 0.9537 0.054 Uiso 1 1 calc R U
H24B H 0.1247 0.2173 1.0129 0.054 Uiso 1 1 calc R U
H24C H 0.0223 0.2981 0.9882 0.054 Uiso 1 1 calc R U
C25 C 0.0186(6) 0.0503(5) 0.6676(4) 0.0375(14) Uani 1 1 d . .
H25A H 0.0147 0.1196 0.6526 0.056 Uiso 1 1 calc R U
H25B H -0.0446 -0.0028 0.6288 0.056 Uiso 1 1 calc R U
H25C H 0.1059 0.0267 0.6671 0.056 Uiso 1 1 calc R U
C26 C 0.3490(6) 0.1531(5) 0.6971(4) 0.0309(12) Uani 1 1 d . .
C27 C 0.3653(6) 0.1242(5) 0.5463(4) 0.0349(13) Uani 1 1 d . .
C28 C 0.4151(6) 0.2159(5) 0.5228(4) 0.0349(13) Uani 1 1 d . .
C29 C 0.4254(7) 0.2018(6) 0.4398(4) 0.0440(16) Uani 1 1 d . .
H29 H 0.4563 0.2609 0.4214 0.053 Uiso 1 1 calc R U
C30 C 0.3907(7) 0.1025(6) 0.3854(4) 0.0466(17) Uani 1 1 d . .
H30 H 0.4001 0.0951 0.3308 0.056 Uiso 1 1 calc R U
C31 C 0.3415(6) 0.0120(6) 0.4100(4) 0.0416(15) Uani 1 1 d . .
H31 H 0.3187 -0.0548 0.3721 0.050 Uiso 1 1 calc R U
C32 C 0.3265(6) 0.0218(5) 0.4920(4) 0.0354(13) Uani 1 1 d . .
C33 C 0.2669(7) -0.0722(5) 0.5187(4) 0.0447(16) Uani 1 1 d . .
H33A H 0.3246 -0.0851 0.5658 0.067 Uiso 1 1 calc R U
H33B H 0.2554 -0.1366 0.4746 0.067 Uiso 1 1 calc R U
H33C H 0.1825 -0.0553 0.5330 0.067 Uiso 1 1 calc R U
C34 C 0.4536(7) 0.3234(6) 0.5843(5) 0.0462(16) Uani 1 1 d . .
H34A H 0.3836 0.3412 0.6147 0.069 Uiso 1 1 calc R U
H34B H 0.4689 0.3797 0.5559 0.069 Uiso 1 1 calc R U
H34C H 0.5331 0.3179 0.6215 0.069 Uiso 1 1 calc R U
C35 C 0.3617(6) 0.0352(5) 0.8752(4) 0.0313(12) Uani 1 1 d . .
C36 C 0.4590(6) 0.0274(5) 0.8238(4) 0.0333(13) Uani 1 1 d . .
H36 H 0.4590 -0.0363 0.7835 0.040 Uiso 1 1 calc R U
C37 C 0.5549(5) 0.1149(5) 0.8334(4) 0.0328(13) Uani 1 1 d . .
H37 H 0.6163 0.1076 0.7984 0.039 Uiso 1 1 calc R U
C38 C 0.5621(5) 0.2130(5) 0.8936(4) 0.0338(13) Uani 1 1 d . .
C39 C 0.4663(6) 0.2192(5) 0.9467(4) 0.0363(14) Uani 1 1 d . .
H39 H 0.4680 0.2822 0.9879 0.044 Uiso 1 1 calc R U
C40 C 0.3712(6) 0.1334(5) 0.9379(4) 0.0344(13) Uani 1 1 d . .
H40 H 0.3116 0.1401 0.9740 0.041 Uiso 1 1 calc R U
C41 C 0.2562(6) -0.0538(5) 0.8679(4) 0.0388(15) Uani 1 1 d . .
H41 H 0.1757 -0.0190 0.8790 0.047 Uiso 1 1 calc R U
C42 C 0.2976(7) -0.1162(5) 0.9354(5) 0.0449(16) Uani 1 1 d . .
H42A H 0.3761 -0.1518 0.9260 0.067 Uiso 1 1 calc R U
H42B H 0.2274 -0.1701 0.9341 0.067 Uiso 1 1 calc R U
H42C H 0.3152 -0.0657 0.9883 0.067 Uiso 1 1 calc R U
C43 C 0.2215(7) -0.1337(5) 0.7836(4) 0.0426(15) Uani 1 1 d . .
H43A H 0.2071 -0.0933 0.7414 0.064 Uiso 1 1 calc R U
H43B H 0.1425 -0.1791 0.7811 0.064 Uiso 1 1 calc R U
H43C H 0.2931 -0.1788 0.7753 0.064 Uiso 1 1 calc R U
C44 C 0.6645(8) 0.3060(6) 0.9019(5) 0.0540(19) Uani 1 1 d . .
H44A H 0.6935 0.3011 0.8503 0.081 Uiso 1 1 calc R U
H44B H 0.7387 0.3020 0.9436 0.081 Uiso 1 1 calc R U
H44C H 0.6267 0.3744 0.9171 0.081 Uiso 1 1 calc R U
P1 P 0.59564(15) 0.70259(12) 0.80666(10) 0.0311(3) Uani 1 1 d . .
F1 F 0.6557(4) 0.6485(4) 0.8805(3) 0.0559(11) Uani 1 1 d . .
F2 F 0.5324(4) 0.7583(3) 0.7346(2) 0.0510(10) Uani 1 1 d . .
F3 F 0.7393(4) 0.7241(3) 0.7867(3) 0.0516(11) Uani 1 1 d . .
F4 F 0.4514(3) 0.6817(3) 0.8265(2) 0.0412(9) Uani 1 1 d . .
F5 F 0.5784(4) 0.5865(3) 0.7440(3) 0.0569(12) Uani 1 1 d . .
F6 F 0.6133(4) 0.8198(3) 0.8701(2) 0.0459(9) Uani 1 1 d . .

loop_
_atom_site_aniso_label
_atom_site_aniso_U_11
_atom_site_aniso_U_22
_atom_site_aniso_U_33
_atom_site_aniso_U_23
_atom_site_aniso_U_13
_atom_site_aniso_U_12
Fe1 0.0356(5) 0.0234(4) 0.0265(5) 0.0047(3) 0.0091(4) 0.0041(4)
Ru1 0.0300(2) 0.0252(2) 0.0251(2) 0.00519(16) 0.00632(17) 0.00223(16)
N1 0.029(3) 0.023(2) 0.042(3) 0.012(2) 0.005(2) -0.0042(19)
N2 0.030(2) 0.023(2) 0.034(3) 0.0072(19) 0.007(2) 0.0022(19)
N3 0.041(3) 0.036(3) 0.030(3) 0.012(2) 0.007(2) 0.009(2)
N4 0.030(3) 0.041(3) 0.030(3) 0.009(2) 0.009(2) 0.005(2)
O1 0.040(3) 0.041(2) 0.054(3) 0.008(2) 0.001(2) 0.002(2)
C1 0.048(4) 0.021(3) 0.023(3) 0.000(2) 0.010(3) 0.005(2)
C2 0.065(5) 0.017(3) 0.053(4) 0.007(3) 0.023(4) 0.006(3)
C3 0.048(4) 0.022(3) 0.047(4) 0.000(3) 0.012(3) -0.002(3)
C4 0.053(4) 0.030(3) 0.032(3) -0.004(2) 0.005(3) 0.007(3)
C5 0.049(4) 0.033(3) 0.030(3) 0.001(2) 0.015(3) 0.004(3)
C6 0.049(4) 0.034(3) 0.040(4) -0.001(3) 0.015(3) 0.017(3)
C7 0.040(3) 0.029(3) 0.035(3) 0.006(2) 0.012(3) 0.010(3)
C8 0.044(4) 0.024(3) 0.046(4) 0.007(3) 0.012(3) 0.000(3)
C9 0.035(3) 0.027(3) 0.037(3) 0.010(2) 0.005(3) 0.007(2)
C10 0.035(3) 0.037(3) 0.032(3) 0.010(2) 0.006(3) 0.007(3)
C11 0.039(3) 0.036(3) 0.039(4) 0.009(3) 0.006(3) 0.005(3)
C12 0.052(4) 0.051(4) 0.036(4) 0.005(3) 0.008(3) 0.014(3)
C13 0.056(4) 0.062(5) 0.039(4) 0.015(3) 0.020(3) 0.009(4)
C14 0.048(4) 0.048(4) 0.045(4) 0.021(3) 0.017(3) 0.005(3)
C15 0.033(3) 0.036(3) 0.035(3) 0.010(3) 0.004(3) 0.001(3)
C16 0.054(4) 0.039(4) 0.050(4) 0.010(3) 0.009(3) -0.003(3)
C17 0.060(5) 0.038(4) 0.053(5) 0.012(3) -0.001(4) 0.006(3)
C18 0.020(3) 0.023(3) 0.036(3) 0.005(2) 0.004(2) 0.002(2)
C19 0.027(3) 0.021(3) 0.050(4) 0.008(2) 0.005(3) 0.001(2)
C20 0.036(3) 0.025(3) 0.064(5) 0.008(3) 0.006(3) 0.005(3)
C21 0.038(4) 0.039(4) 0.081(6) 0.026(4) 0.020(4) 0.006(3)
C22 0.042(4) 0.043(4) 0.052(4) 0.016(3) 0.020(3) 0.008(3)
C23 0.032(3) 0.032(3) 0.036(3) 0.011(2) 0.016(3) 0.012(2)
C24 0.049(4) 0.032(3) 0.029(3) 0.005(2) 0.014(3) 0.013(3)
C25 0.040(3) 0.032(3) 0.030(3) -0.008(2) -0.005(3) 0.003(3)
C26 0.030(3) 0.031(3) 0.034(3) 0.007(2) 0.012(3) 0.008(2)
C27 0.033(3) 0.043(3) 0.031(3) 0.010(3) 0.008(3) 0.012(3)
C28 0.032(3) 0.044(3) 0.031(3) 0.013(3) 0.008(3) -0.002(3)
C29 0.040(4) 0.052(4) 0.043(4) 0.013(3) 0.013(3) 0.002(3)
C30 0.039(4) 0.075(5) 0.028(3) 0.012(3) 0.012(3) 0.005(3)
C31 0.039(4) 0.048(4) 0.032(3) 0.001(3) 0.004(3) 0.001(3)
C32 0.037(3) 0.042(3) 0.028(3) 0.007(3) 0.008(3) 0.010(3)
C33 0.048(4) 0.046(4) 0.037(4) 0.002(3) 0.006(3) 0.008(3)
C34 0.044(4) 0.053(4) 0.045(4) 0.015(3) 0.013(3) 0.006(3)
C35 0.040(3) 0.031(3) 0.031(3) 0.020(2) 0.008(3) 0.013(2)
C36 0.038(3) 0.031(3) 0.034(3) 0.010(2) 0.010(3) 0.013(3)
C37 0.020(3) 0.041(3) 0.040(3) 0.016(3) 0.004(2) 0.007(2)
C38 0.020(3) 0.040(3) 0.035(3) 0.008(3) -0.011(2) -0.003(2)
C39 0.047(4) 0.038(3) 0.016(3) 0.002(2) -0.011(3) 0.005(3)
C40 0.036(3) 0.041(3) 0.031(3) 0.012(3) 0.012(3) 0.011(3)
C41 0.040(3) 0.033(3) 0.053(4) 0.021(3) 0.016(3) 0.013(3)
C42 0.058(4) 0.037(3) 0.049(4) 0.020(3) 0.020(4) 0.014(3)
C43 0.048(4) 0.031(3) 0.047(4) 0.012(3) 0.001(3) -0.001(3)
C44 0.049(4) 0.051(4) 0.060(5) 0.016(3) 0.002(4) -0.009(3)
P1 0.0345(8) 0.0269(7) 0.0324(8) 0.0055(6) 0.0099(6) 0.0011(6)
F1 0.052(2) 0.071(3) 0.058(3) 0.033(2) 0.016(2) 0.024(2)
F2 0.060(3) 0.059(2) 0.040(2) 0.0229(18) 0.0096(19) 0.0071(19)
F3 0.040(2) 0.049(2) 0.072(3) 0.0119(19) 0.029(2) 0.0013(17)
F4 0.0324(18) 0.0374(19) 0.056(2) 0.0098(16) 0.0170(17) -0.0010(15)
F5 0.073(3) 0.0313(19) 0.066(3) -0.0065(18) 0.039(2) -0.0090(18)
F6 0.055(2) 0.0327(18) 0.047(2) -0.0009(16) 0.0173(19) -0.0051(16)

loop_
_atom_type_symbol
_atom_type_description
_atom_type_scat_dispersion_real
_atom_type_scat_dispersion_imag
_atom_type_scat_source
C C 0.0181 0.0091 'International Tables Vol C Tables 4.2.6.8 and 6.1.1.4'
H H 0.0000 0.0000 'International Tables Vol C Tables 4.2.6.8 and 6.1.1.4'
N N 0.0311 0.0180 'International Tables Vol C Tables 4.2.6.8 and 6.1.1.4'
O O 0.0492 0.0322 'International Tables Vol C Tables 4.2.6.8 and 6.1.1.4'
Fe Fe -1.1336 3.1974 'International Tables Vol C Tables 4.2.6.8 and 6.1.1.4'
Ru Ru 0.0552 3.2960 'International Tables Vol C Tables 4.2.6.8 and 6.1.1.4'
F F 0.0727 0.0534 'International Tables Vol C Tables 4.2.6.8 and 6.1.1.4'
P P 0.2955 0.4335 'International Tables Vol C Tables 4.2.6.8 and 6.1.1.4'

loop_
_geom_angle_atom_site_label_1
_geom_angle_atom_site_label_2
_geom_angle_atom_site_label_3
_geom_angle
C7 Fe1 C9 91.9(3)
C7 Fe1 C1 95.5(3)
C9 Fe1 C1 90.4(2)
C7 Fe1 C5 98.1(3)
C9 Fe1 C5 158.4(3)
C1 Fe1 C5 107.5(3)
C7 Fe1 C4 134.3(3)
C9 Fe1 C4 133.8(3)
C1 Fe1 C4 86.9(3)
C5 Fe1 C4 39.3(3)
C7 Fe1 C6 91.3(3)
C9 Fe1 C6 121.9(3)
C1 Fe1 C6 146.8(3)
C5 Fe1 C6 39.2(3)
C4 Fe1 C6 65.8(3)
C7 Fe1 C2 119.9(3)
C9 Fe1 C2 92.2(3)
C1 Fe1 C2 144.4(3)
C5 Fe1 C2 66.2(3)
C4 Fe1 C2 66.2(3)
C6 Fe1 C2 39.3(3)
C7 Fe1 C3 156.8(3)
C9 Fe1 C3 98.3(3)
C1 Fe1 C3 105.2(3)
C5 Fe1 C3 65.9(2)
C4 Fe1 C3 39.3(3)
C6 Fe1 C3 65.7(3)
C2 Fe1 C3 39.4(3)
C26 Ru1 N1 85.6(2)
C26 Ru1 N2 90.8(2)
N1 Ru1 N2 61.66(17)
C26 Ru1 C37 91.8(2)
N1 Ru1 C37 129.5(2)
N2 Ru1 C37 168.7(2)
C26 Ru1 C36 92.8(2)
N1 Ru1 C36 166.3(2)
N2 Ru1 C36 132.0(2)
C37 Ru1 C36 36.8(2)
C26 Ru1 C39 153.4(2)
N1 Ru1 C39 97.8(2)
N2 Ru1 C39 114.2(2)
C37 Ru1 C39 65.7(2)
C36 Ru1 C39 77.7(2)
C26 Ru1 C40 156.0(2)
N1 Ru1 C40 117.9(2)
N2 Ru1 C40 96.2(2)
C37 Ru1 C40 77.3(2)
C36 Ru1 C40 65.6(2)
C39 Ru1 C40 36.1(2)
C26 Ru1 C38 116.1(2)
N1 Ru1 C38 101.6(2)
N2 Ru1 C38 148.2(2)
C37 Ru1 C38 36.8(2)
C36 Ru1 C38 66.9(2)
C39 Ru1 C38 37.3(2)
C40 Ru1 C38 66.5(2)
C26 Ru1 C35 119.0(2)
N1 Ru1 C35 152.0(2)
N2 Ru1 C35 102.3(2)
C37 Ru1 C35 66.9(2)
C36 Ru1 C35 37.1(2)
C39 Ru1 C35 66.6(2)
C40 Ru1 C35 37.0(2)
C38 Ru1 C35 80.2(2)
C26 Ru1 C1 87.3(2)
N1 Ru1 C1 30.32(18)
N2 Ru1 C1 31.35(18)
C37 Ru1 C1 159.8(2)
C36 Ru1 C1 163.3(2)
C39 Ru1 C1 108.9(2)
C40 Ru1 C1 110.3(2)
C38 Ru1 C1 127.7(2)
C35 Ru1 C1 130.5(2)
C1 N1 C8 129.2(5)
C1 N1 Ru1 97.4(3)
C8 N1 Ru1 132.3(4)
C1 N2 C18 133.3(5)
C1 N2 Ru1 95.5(4)
C18 N2 Ru1 128.6(4)
C9 N3 C10 176.3(6)
C26 N4 C27 173.6(6)
N1 C1 N2 105.4(5)
N1 C1 Fe1 126.6(4)
N2 C1 Fe1 128.0(5)
N1 C1 Ru1 52.3(3)
N2 C1 Ru1 53.1(3)
Fe1 C1 Ru1 177.2(3)
C6 C2 C3 107.0(6)
C6 C2 Fe1 69.8(3)
C3 C2 Fe1 70.4(4)
C6 C2 H2 126.5
C3 C2 H2 126.5
Fe1 C2 H2 124.9
C4 C3 C2 108.1(6)
C4 C3 Fe1 69.7(3)
C2 C3 Fe1 70.2(3)
C4 C3 H3 126.0
C2 C3 H3 126.0
Fe1 C3 H3 125.7
C5 C4 C3 108.0(6)
C5 C4 Fe1 69.8(4)
C3 C4 Fe1 71.0(4)
C5 C4 H4 126.0
C3 C4 H4 126.0
Fe1 C4 H4 124.8
C6 C5 C4 108.3(6)
C6 C5 Fe1 71.0(3)
C4 C5 Fe1 70.9(4)
C6 C5 H5 125.9
C4 C5 H5 125.9
Fe1 C5 H5 123.9
C5 C6 C2 108.7(6)
C5 C6 Fe1 69.8(3)
C2 C6 Fe1 70.9(4)
C5 C6 H6 125.7
C2 C6 H6 125.7
Fe1 C6 H6 125.3
O1 C7 Fe1 173.6(6)
N1 C8 H8A 109.5
N1 C8 H8B 109.5
H8A C8 H8B 109.5
N1 C8 H8C 109.5
H8A C8 H8C 109.5
H8B C8 H8C 109.5
N3 C9 Fe1 176.7(6)
N3 C10 C15 118.8(5)
N3 C10 C11 118.0(6)
C15 C10 C11 123.3(6)
C12 C11 C10 117.0(6)
C12 C11 C17 122.8(6)
C10 C11 C17 120.2(6)
C13 C12 C11 121.4(6)
C13 C12 H12 119.3
C11 C12 H12 119.3
C12 C13 C14 119.5(7)
C12 C13 H13 120.3
C14 C13 H13 120.3
C15 C14 C13 122.2(6)
C15 C14 H14 118.9
C13 C14 H14 118.9
C14 C15 C10 116.7(6)
C14 C15 C16 122.9(6)
C10 C15 C16 120.4(6)
C15 C16 H16A 109.5
C15 C16 H16B 109.5
H16A C16 H16B 109.5
C15 C16 H16C 109.5
H16A C16 H16C 109.5
H16B C16 H16C 109.5
C11 C17 H17A 109.5
C11 C17 H17B 109.5
H17A C17 H17B 109.5
C11 C17 H17C 109.5
H17A C17 H17C 109.5
H17B C17 H17C 109.5
C23 C18 N2 121.9(5)
C23 C18 C19 120.5(5)
N2 C18 C19 117.1(5)
C20 C19 C18 118.1(6)
C20 C19 C25 121.5(6)
C18 C19 C25 120.4(5)
C21 C20 C19 121.7(6)
C21 C20 H20 119.2
C19 C20 H20 119.2
C20 C21 C22 119.4(6)
C20 C21 H21 120.3
C22 C21 H21 120.3
C21 C22 C23 121.9(7)
C21 C22 H22 119.1
C23 C22 H22 119.1
C22 C23 C18 118.3(6)
C22 C23 C24 118.3(6)
C18 C23 C24 123.3(5)
C23 C24 H24A 109.5
C23 C24 H24B 109.5
H24A C24 H24B 109.5
C23 C24 H24C 109.5
H24A C24 H24C 109.5
H24B C24 H24C 109.5
C19 C25 H25A 109.5
C19 C25 H25B 109.5
H25A C25 H25B 109.5
C19 C25 H25C 109.5
H25A C25 H25C 109.5
H25B C25 H25C 109.5
N4 C26 Ru1 175.8(5)
N4 C27 C32 118.0(6)
N4 C27 C28 118.2(5)
C32 C27 C28 123.8(6)
C29 C28 C27 116.6(6)
C29 C28 C34 122.5(6)
C27 C28 C34 120.9(6)
C30 C29 C28 121.2(6)
C30 C29 H29 119.4
C28 C29 H29 119.4
C29 C30 C31 121.4(6)
C29 C30 H30 119.3
C31 C30 H30 119.3
C30 C31 C32 119.9(6)
C30 C31 H31 120.0
C32 C31 H31 120.0
C27 C32 C31 117.0(6)
C27 C32 C33 122.1(6)
C31 C32 C33 120.9(6)
C32 C33 H33A 109.5
C32 C33 H33B 109.5
H33A C33 H33B 109.5
C32 C33 H33C 109.5
H33A C33 H33C 109.5
H33B C33 H33C 109.5
C28 C34 H34A 109.5
C28 C34 H34B 109.5
H34A C34 H34B 109.5
C28 C34 H34C 109.5
H34A C34 H34C 109.5
H34B C34 H34C 109.5
C36 C35 C40 116.5(5)
C36 C35 C41 123.6(5)
C40 C35 C41 119.9(5)
C36 C35 Ru1 70.8(3)
C40 C35 Ru1 71.2(3)
C41 C35 Ru1 129.9(4)
C37 C36 C35 120.7(5)
C37 C36 Ru1 70.8(3)
C35 C36 Ru1 72.2(3)
C37 C36 H36 119.7
C35 C36 H36 119.7
Ru1 C36 H36 129.9
C36 C37 C38 122.8(6)
C36 C37 Ru1 72.4(3)
C38 C37 Ru1 72.9(3)
C36 C37 H37 118.6
C38 C37 H37 118.6
Ru1 C37 H37 128.6
C37 C38 C39 116.2(5)
C37 C38 C44 121.8(6)
C39 C38 C44 121.9(6)
C37 C38 Ru1 70.3(3)
C39 C38 Ru1 71.0(3)
C44 C38 Ru1 128.9(5)
C40 C39 C38 121.5(5)
C40 C39 Ru1 72.2(3)
C38 C39 Ru1 71.7(3)
C40 C39 H39 119.3
C38 C39 H39 119.3
Ru1 C39 H39 129.3
C39 C40 C35 122.2(6)
C39 C40 Ru1 71.7(3)
C35 C40 Ru1 71.8(3)
C39 C40 H40 118.9
C35 C40 H40 118.9
Ru1 C40 H40 130.3
C35 C41 C43 115.2(5)
C35 C41 C42 108.7(6)
C43 C41 C42 110.2(5)
C35 C41 H41 107.5
C43 C41 H41 107.5
C42 C41 H41 107.5
C41 C42 H42A 109.5
C41 C42 H42B 109.5
H42A C42 H42B 109.5
C41 C42 H42C 109.5
H42A C42 H42C 109.5
H42B C42 H42C 109.5
C41 C43 H43A 109.5
C41 C43 H43B 109.5
H43A C43 H43B 109.5
C41 C43 H43C 109.5
H43A C43 H43C 109.5
H43B C43 H43C 109.5
C38 C44 H44A 109.5
C38 C44 H44B 109.5
H44A C44 H44B 109.5
C38 C44 H44C 109.5
H44A C44 H44C 109.5
H44B C44 H44C 109.5
F5 P1 F3 89.7(2)
F5 P1 F4 90.5(2)
F3 P1 F4 179.7(3)
F5 P1 F2 90.7(3)
F3 P1 F2 90.2(2)
F4 P1 F2 89.5(2)
F5 P1 F1 90.4(3)
F3 P1 F1 91.2(2)
F4 P1 F1 89.1(2)
F2 P1 F1 178.2(2)
F5 P1 F6 179.8(3)
F3 P1 F6 90.3(2)
F4 P1 F6 89.55(19)
F2 P1 F6 89.4(2)
F1 P1 F6 89.5(2)

loop_
_geom_bond_atom_site_label_1
_geom_bond_atom_site_label_2
_geom_bond_distance
Fe1 C7 1.750(7)
Fe1 C9 1.821(6)
Fe1 C1 1.987(6)
Fe1 C5 2.091(6)
Fe1 C4 2.105(6)
Fe1 C6 2.106(6)
Fe1 C2 2.119(6)
Fe1 C3 2.122(6)
Ru1 C26 1.958(6)
Ru1 N1 2.069(5)
Ru1 N2 2.086(5)
Ru1 C37 2.211(6)
Ru1 C36 2.231(6)
Ru1 C39 2.235(6)
Ru1 C40 2.241(6)
Ru1 C38 2.245(5)
Ru1 C35 2.250(5)
Ru1 C1 2.595(6)
N1 C1 1.321(8)
N1 C8 1.444(8)
N2 C1 1.356(7)
N2 C18 1.404(7)
N3 C9 1.172(8)
N3 C10 1.390(8)
N4 C26 1.144(8)
N4 C27 1.393(8)
O1 C7 1.157(8)
C2 C6 1.422(10)
C2 C3 1.430(10)
C2 H2 0.9300
C3 C4 1.421(10)
C3 H3 0.9300
C4 C5 1.412(10)
C4 H4 0.9300
C5 C6 1.409(10)
C5 H5 0.9300
C6 H6 0.9300
C8 H8A 0.9600
C8 H8B 0.9600
C8 H8C 0.9600
C10 C15 1.394(9)
C10 C11 1.401(9)
C11 C12 1.387(10)
C11 C17 1.516(10)
C12 C13 1.379(11)
C12 H12 0.9300
C13 C14 1.383(10)
C13 H13 0.9300
C14 C15 1.380(9)
C14 H14 0.9300
C15 C16 1.509(9)
C16 H16A 0.9600
C16 H16B 0.9600
C16 H16C 0.9600
C17 H17A 0.9600
C17 H17B 0.9600
C17 H17C 0.9600
C18 C23 1.398(9)
C18 C19 1.420(8)
C19 C20 1.390(9)
C19 C25 1.494(9)
C20 C21 1.366(11)
C20 H20 0.9300
C21 C22 1.383(11)
C21 H21 0.9300
C22 C23 1.387(9)
C22 H22 0.9300
C23 C24 1.510(8)
C24 H24A 0.9600
C24 H24B 0.9600
C24 H24C 0.9600
C25 H25A 0.9600
C25 H25B 0.9600
C25 H25C 0.9600
C27 C32 1.402(9)
C27 C28 1.402(9)
C28 C29 1.399(10)
C28 C34 1.501(9)
C29 C30 1.369(10)
C29 H29 0.9300
C30 C31 1.397(11)
C30 H30 0.9300
C31 C32 1.401(10)
C31 H31 0.9300
C32 C33 1.496(10)
C33 H33A 0.9600
C33 H33B 0.9600
C33 H33C 0.9600
C34 H34A 0.9600
C34 H34B 0.9600
C34 H34C 0.9600
C35 C36 1.425(9)
C35 C40 1.425(9)
C35 C41 1.491(9)
C36 C37 1.404(9)
C36 H36 0.9300
C37 C38 1.406(9)
C37 H37 0.9300
C38 C39 1.433(9)
C38 C44 1.502(9)
C39 C40 1.386(9)
C39 H39 0.9300
C40 H40 0.9300
C41 C43 1.528(10)
C41 C42 1.539(9)
C41 H41 0.9800
C42 H42A 0.9600
C42 H42B 0.9600
C42 H42C 0.9600
C43 H43A 0.9600
C43 H43B 0.9600
C43 H43C 0.9600
C44 H44A 0.9600
C44 H44B 0.9600
C44 H44C 0.9600
P1 F5 1.585(4)
P1 F3 1.593(4)
P1 F4 1.597(4)
P1 F2 1.599(4)
P1 F1 1.602(5)
P1 F6 1.603(4)

loop_
_geom_torsion_atom_site_label_1
_geom_torsion_atom_site_label_2
_geom_torsion_atom_site_label_3
_geom_torsion_atom_site_label_4
_geom_torsion
C8 N1 C1 N2 170.9(6)
Ru1 N1 C1 N2 1.6(5)
C8 N1 C1 Fe1 -7.6(9)
Ru1 N1 C1 Fe1 -176.9(4)
C8 N1 C1 Ru1 169.3(8)
C18 N2 C1 N1 160.8(6)
Ru1 N2 C1 N1 -1.6(5)
C18 N2 C1 Fe1 -20.8(10)
Ru1 N2 C1 Fe1 176.8(4)
C18 N2 C1 Ru1 162.4(8)
C6 C2 C3 C4 0.8(7)
Fe1 C2 C3 C4 -59.7(4)
C6 C2 C3 Fe1 60.5(4)
C2 C3 C4 C5 -0.3(7)
Fe1 C3 C4 C5 -60.3(4)
C2 C3 C4 Fe1 60.0(4)
C3 C4 C5 C6 -0.4(7)
Fe1 C4 C5 C6 -61.4(4)
C3 C4 C5 Fe1 61.0(4)
C4 C5 C6 C2 0.9(7)
Fe1 C5 C6 C2 -60.4(4)
C4 C5 C6 Fe1 61.4(4)
C3 C2 C6 C5 -1.1(7)
Fe1 C2 C6 C5 59.8(4)
C3 C2 C6 Fe1 -60.9(4)
N3 C10 C11 C12 -178.6(6)
C15 C10 C11 C12 1.0(10)
N3 C10 C11 C17 1.8(10)
C15 C10 C11 C17 -178.6(6)
C10 C11 C12 C13 -0.5(11)
C17 C11 C12 C13 179.0(7)
C11 C12 C13 C14 -0.5(12)
C12 C13 C14 C15 1.2(12)
C13 C14 C15 C10 -0.7(11)
C13 C14 C15 C16 177.4(7)
N3 C10 C15 C14 179.2(6)
C11 C10 C15 C14 -0.4(10)
N3 C10 C15 C16 1.0(9)
C11 C10 C15 C16 -178.6(7)
C1 N2 C18 C23 -71.8(9)
Ru1 N2 C18 C23 85.5(6)
C1 N2 C18 C19 115.6(7)
Ru1 N2 C18 C19 -87.1(6)
C23 C18 C19 C20 -3.8(9)
N2 C18 C19 C20 168.9(5)
C23 C18 C19 C25 177.9(6)
N2 C18 C19 C25 -9.3(8)
C18 C19 C20 C21 2.2(10)
C25 C19 C20 C21 -179.6(6)
C19 C20 C21 C22 0.6(11)
C20 C21 C22 C23 -1.9(11)
C21 C22 C23 C18 0.3(10)
C21 C22 C23 C24 -176.1(6)
N2 C18 C23 C22 -169.8(6)
C19 C18 C23 C22 2.6(9)
N2 C18 C23 C24 6.5(9)
C19 C18 C23 C24 178.8(5)
N4 C27 C28 C29 -178.8(6)
C32 C27 C28 C29 0.0(10)
N4 C27 C28 C34 0.6(9)
C32 C27 C28 C34 179.4(6)
C27 C28 C29 C30 -1.2(10)
C34 C28 C29 C30 179.3(7)
C28 C29 C30 C31 1.2(11)
C29 C30 C31 C32 0.1(11)
N4 C27 C32 C31 -179.9(6)
C28 C27 C32 C31 1.2(10)
N4 C27 C32 C33 2.3(9)
C28 C27 C32 C33 -176.6(6)
C30 C31 C32 C27 -1.3(10)
C30 C31 C32 C33 176.6(6)
C40 C35 C36 C37 -2.5(9)
C41 C35 C36 C37 179.3(6)
Ru1 C35 C36 C37 53.6(5)
C40 C35 C36 Ru1 -56.2(5)
C41 C35 C36 Ru1 125.7(6)
C35 C36 C37 C38 0.8(10)
Ru1 C36 C37 C38 55.1(6)
C35 C36 C37 Ru1 -54.3(5)
C36 C37 C38 C39 0.9(9)
Ru1 C37 C38 C39 55.8(5)
C36 C37 C38 C44 -179.2(6)
Ru1 C37 C38 C44 -124.3(6)
C36 C37 C38 Ru1 -54.9(6)
C37 C38 C39 C40 -0.9(9)
C44 C38 C39 C40 179.2(6)
Ru1 C38 C39 C40 54.6(5)
C37 C38 C39 Ru1 -55.4(5)
C44 C38 C39 Ru1 124.6(6)
C38 C39 C40 C35 -0.9(10)
Ru1 C39 C40 C35 53.4(6)
C38 C39 C40 Ru1 -54.3(5)
C36 C35 C40 C39 2.6(9)
C41 C35 C40 C39 -179.2(6)
Ru1 C35 C40 C39 -53.4(6)
C36 C35 C40 Ru1 56.0(5)
C41 C35 C40 Ru1 -125.8(5)
C36 C35 C41 C43 -23.5(9)
C40 C35 C41 C43 158.4(6)
Ru1 C35 C41 C43 68.7(7)
C36 C35 C41 C42 100.7(7)
C40 C35 C41 C42 -77.4(7)
Ru1 C35 C41 C42 -167.1(4)
